data_7211703
loop_
_publ_author_name
'Barcel\'o-Oliver, Miquel'
'Estarellas, Carolina'
'Garc\'ia-Raso, Angel'
'Terr\'on, Angel'
'Frontera, Antonio'
'Qui\~nonero, David'
'Molins, Elies'
'Dey\`a, Pere M.'

_publ_section_title
;
 Lone pair--\pvs\p--\p interactions in 5-fluoro-1-hexyluracil and
 1-hexyluracil: a combined crystallographic and computational study
;
_journal_issue 2
_journal_name_full CrystEngComm
_journal_page_first 362
_journal_paper_doi 10.1039/b913111f
_journal_volume 12
_journal_year 2010
_chemical_compound_source 'synthesis as described'
_chemical_formula_moiety 'C10 H16 N2 O2'
_chemical_formula_sum 'C10 H16 N2 O2'
_chemical_formula_weight 196.25
_chemical_name_systematic
;
?
;
_space_group_IT_number 2
_symmetry_cell_setting triclinic
_symmetry_Int_Tables_number 2
_symmetry_space_group_name_Hall '-P 1'
_symmetry_space_group_name_H-M 'P -1'
_atom_sites_solution_hydrogens geom
_atom_sites_solution_primary direct
_atom_sites_solution_secondary difmap
_audit_conform_dict_location ftp://ftp.iucr.org/pub/cif_core.dic
_audit_conform_dict_name cif_core.dic
_audit_conform_dict_version 2.3
_audit_creation_date 2009-07-03T00:36:33-00:00
_audit_creation_method 'WinGX routine CIF_UPDATE'
_cell_angle_alpha 90.66(7)
_cell_angle_beta 102.36(5)
_cell_angle_gamma 94.35(4)
_cell_formula_units_Z 8
_cell_length_a 13.111(4)
_cell_length_b 13.285(8)
_cell_length_c 13.332(6)
_cell_measurement_reflns_used 17
_cell_measurement_temperature 294(2)
_cell_measurement_theta_max 8.5
_cell_measurement_theta_min 4.77
_cell_measurement_wavelength 0.71073
_cell_volume 2260.9(19)
_computing_cell_refinement 'CAD4 Express (Enraf Nonius, 1994)'
_computing_data_collection 'CAD4 Express (Enraf Nonius, 1994)'
_computing_data_reduction 'XCAD4 (Harms & Wocadlo, 1995)'
_computing_molecular_graphics 'Ortep-3 for Windows (Farrugia, 1997)'
_computing_publication_material 'WinGX publication routines (Farrugia, 1999)'
_computing_structure_refinement 'SHELXL-97 (Sheldrick, 1997)'
_computing_structure_solution 'SHELXS-86 (Sheldrick, 1986)'
_diffrn_ambient_temperature 294(2)
_diffrn_detector 'scintillation LiI'
_diffrn_detector_dtime 1.195
_diffrn_measured_fraction_theta_full 0.922
_diffrn_measured_fraction_theta_max 0.922
_diffrn_measurement_device '\k-geometry diffractometer'
_diffrn_measurement_device_type 'Enraf Nonius CAD4'
_diffrn_measurement_method 'non-profiled omega scans'
_diffrn_orient_matrix_type
;
x-axis points to radiation source
the matrix is specified in reciprocal space
;
_diffrn_orient_matrix_UB_11 0.016774
_diffrn_orient_matrix_UB_12 -0.007181
_diffrn_orient_matrix_UB_13 0.076286
_diffrn_orient_matrix_UB_21 -0.071976
_diffrn_orient_matrix_UB_22 -0.032649
_diffrn_orient_matrix_UB_23 -0.003457
_diffrn_orient_matrix_UB_31 0.025895
_diffrn_orient_matrix_UB_32 -0.067765
_diffrn_orient_matrix_UB_33 -0.008891
_diffrn_radiation_monochromator graphite
_diffrn_radiation_probe x-ray
_diffrn_radiation_type MoK\a
_diffrn_radiation_wavelength 0.71073
_diffrn_reflns_av_R_equivalents 0
_diffrn_reflns_av_unetI/netI 0.2561
_diffrn_reflns_limit_h_max 15
_diffrn_reflns_limit_h_min -15
_diffrn_reflns_limit_k_max 15
_diffrn_reflns_limit_k_min -15
_diffrn_reflns_limit_l_max 15
_diffrn_reflns_limit_l_min 0
_diffrn_reflns_number 7328
_diffrn_reflns_theta_full 24.97
_diffrn_reflns_theta_max 24.97
_diffrn_reflns_theta_min 1.54
_diffrn_source 'Enraf Nonius FR590'
_diffrn_standards_decay_% 8
_diffrn_standards_interval_time 60
_diffrn_standards_number 2
_exptl_absorpt_coefficient_mu 0.081
_exptl_absorpt_correction_T_max 0.9952
_exptl_absorpt_correction_T_min 0.9678
_exptl_absorpt_correction_type refdelf
_exptl_absorpt_process_details
;
Walker, N. & Stuart, D (1983) Acta. Cryst. A39, 158-166
;
_exptl_crystal_colour colorless
_exptl_crystal_density_diffrn 1.153
_exptl_crystal_density_method 'not measured'
_exptl_crystal_description prism
_exptl_crystal_F_000 848
_exptl_crystal_size_max 0.38
_exptl_crystal_size_mid 0.11
_exptl_crystal_size_min 0.04
_refine_diff_density_max 0.318
_refine_diff_density_min -0.222
_refine_diff_density_rms 0.054
_refine_ls_extinction_method none
_refine_ls_goodness_of_fit_ref 0.929
_refine_ls_hydrogen_treatment constr
_refine_ls_matrix_type full
_refine_ls_number_parameters 509
_refine_ls_number_reflns 7328
_refine_ls_number_restraints 36
_refine_ls_restrained_S_all 0.933
_refine_ls_R_factor_all 0.3291
_refine_ls_R_factor_gt 0.108
_refine_ls_shift/su_max 0
_refine_ls_shift/su_mean 0
_refine_ls_structure_factor_coef Fsqd
_refine_ls_weighting_details 'calc w=1/[\s^2^(Fo^2^)+(0.1315P)^2^+0.0000P] where P=(Fo^2^+2Fc^2^)/3'
_refine_ls_weighting_scheme calc
_refine_ls_wR_factor_gt 0.2664
_refine_ls_wR_factor_ref 0.3354
_reflns_number_gt 1950
_reflns_number_total 7328
_reflns_threshold_expression >2sigma(I)
_cod_data_source_file b913111f.txt
_cod_data_source_block pm128
_cod_database_code 7211703

loop_
_symmetry_equiv_pos_as_xyz
'x, y, z'
'-x, -y, -z'

loop_
_atom_site_label
_atom_site_type_symbol
_atom_site_fract_x
_atom_site_fract_y
_atom_site_fract_z
_atom_site_U_iso_or_equiv
_atom_site_adp_type
_atom_site_occupancy
_atom_site_symmetry_multiplicity
_atom_site_calc_flag
_atom_site_refinement_flags
N1 N 0.3496(5) 0.0295(4) 0.6810(5) 0.053(2) Uani 1 1 d .
C2 C 0.3514(6) 0.1222(6) 0.7330(6) 0.047(2) Uani 1 1 d .
O2 O 0.3409(5) 0.2009(4) 0.6893(4) 0.075(2) Uani 1 1 d .
N3 N 0.3667(5) 0.1127(5) 0.8400(5) 0.0490(18) Uani 1 1 d .
H3 H 0.3692 0.1687 0.8737 0.059 Uiso 1 1 calc R
C4 C 0.3785(7) 0.0287(6) 0.9001(8) 0.057(2) Uani 1 1 d .
O4 O 0.3856(5) 0.0347(4) 0.9924(4) 0.072(2) Uani 1 1 d .
C5 C 0.3805(7) -0.0621(7) 0.8388(7) 0.072(3) Uani 1 1 d .
H5 H 0.3922 -0.1232 0.8709 0.086 Uiso 1 1 calc R
C6 C 0.3655(7) -0.0581(6) 0.7363(8) 0.062(3) Uani 1 1 d .
H6 H 0.3658 -0.1181 0.6997 0.075 Uiso 1 1 calc R
C7 C 0.3183(6) 0.0208(6) 0.5681(5) 0.067(3) Uani 1 1 d D
H7A H 0.3437 0.0823 0.5397 0.08 Uiso 1 1 calc R
H7B H 0.3525 -0.0344 0.5448 0.08 Uiso 1 1 calc R
C8 C 0.2059(6) 0.0037(7) 0.5269(6) 0.073(3) Uani 1 1 d D
H8A H 0.1737 0.0648 0.539 0.087 Uiso 1 1 calc R
H8B H 0.1785 -0.0491 0.5658 0.087 Uiso 1 1 calc R
C9 C 0.1725(7) -0.0243(8) 0.4181(6) 0.085(3) Uani 1 1 d D
H9A H 0.2019 -0.0872 0.4067 0.102 Uiso 1 1 calc R
H9B H 0.203 0.0268 0.3795 0.102 Uiso 1 1 calc R
C10 C 0.0600(7) -0.0370(9) 0.3748(7) 0.101(4) Uani 1 1 d D
H10A H 0.0298 -0.0868 0.4149 0.122 Uiso 1 1 calc R
H10B H 0.0313 0.0265 0.3854 0.122 Uiso 1 1 calc R
C11 C 0.0228(7) -0.0670(11) 0.2667(7) 0.137(5) Uani 1 1 d D
H11A H 0.0525 -0.0173 0.226 0.164 Uiso 1 1 calc R
H11B H 0.0507 -0.1307 0.2555 0.164 Uiso 1 1 calc R
C12 C -0.0897(7) -0.0784(12) 0.2273(9) 0.180(8) Uani 1 1 d D
H12A H -0.1194 -0.1347 0.259 0.27 Uiso 1 1 calc R
H12B H -0.1042 -0.0902 0.1543 0.27 Uiso 1 1 calc R
H12C H -0.1198 -0.018 0.2427 0.27 Uiso 1 1 calc R
N21 N 0.3671(5) 0.5319(5) 0.7568(5) 0.0515(19) Uani 1 1 d .
C22 C 0.3763(7) 0.6248(7) 0.7094(7) 0.054(2) Uani 1 1 d .
O22 O 0.3725(6) 0.7044(4) 0.7523(4) 0.087(2) Uani 1 1 d .
N23 N 0.3848(5) 0.6165(5) 0.6090(5) 0.058(2) Uani 1 1 d .
H23 H 0.3935 0.6724 0.5789 0.07 Uiso 1 1 calc R
C24 C 0.3812(7) 0.5287(6) 0.5498(7) 0.056(2) Uani 1 1 d .
O24 O 0.3850(5) 0.5346(4) 0.4596(5) 0.075(2) Uani 1 1 d .
C25 C 0.3826(8) 0.4396(6) 0.6097(7) 0.069(3) Uani 1 1 d .
H25 H 0.3882 0.3779 0.5786 0.083 Uiso 1 1 calc R
C26 C 0.3763(7) 0.4413(6) 0.7059(8) 0.066(3) Uani 1 1 d .
H26 H 0.3778 0.3814 0.7413 0.08 Uiso 1 1 calc R
C27 C 0.3507(8) 0.5310(6) 0.8608(7) 0.071(3) Uani 1 1 d D
H27A H 0.3855 0.5921 0.8971 0.085 Uiso 1 1 calc R
H27B H 0.3832 0.474 0.8954 0.085 Uiso 1 1 calc R
C28 C 0.2408(9) 0.5246(10) 0.8665(9) 0.137(6) Uani 1 1 d D
H28A H 0.2393 0.522 0.9389 0.165 Uiso 1 1 calc R
H28B H 0.2144 0.5883 0.8428 0.165 Uiso 1 1 calc R
C29 C 0.1643(10) 0.4460(11) 0.8149(12) 0.193(8) Uani 1 1 d D
H29A H 0.1878 0.3811 0.8381 0.232 Uiso 1 1 calc R
H29B H 0.162 0.4483 0.7417 0.232 Uiso 1 1 calc R
C30 C 0.0585(12) 0.4526(16) 0.8311(16) 0.266(13) Uani 1 1 d D
H30A H 0.0565 0.4325 0.9004 0.319 Uiso 1 1 calc R
H30B H 0.0412 0.5223 0.8248 0.319 Uiso 1 1 calc R
C31 C -0.0193(13) 0.3902(18) 0.7594(16) 0.39(2) Uani 1 1 d D
H31A H -0.004 0.3201 0.7682 0.472 Uiso 1 1 calc R
H31B H -0.0148 0.4079 0.69 0.472 Uiso 1 1 calc R
C32 C -0.1254(13) 0.400(2) 0.772(2) 0.48(3) Uani 1 1 d D
H32A H -0.1556 0.3361 0.788 0.719 Uiso 1 1 calc R
H32B H -0.1667 0.4232 0.7091 0.719 Uiso 1 1 calc R
H32C H -0.1242 0.4484 0.8264 0.719 Uiso 1 1 calc R
N41 N 0.6137(5) 0.2098(5) 0.8117(5) 0.0492(19) Uani 1 1 d .
C42 C 0.6122(7) 0.2990(7) 0.7603(7) 0.055(2) Uani 1 1 d .
O42 O 0.6178(5) 0.3816(4) 0.8052(5) 0.084(2) Uani 1 1 d .
N43 N 0.6045(5) 0.2887(5) 0.6573(5) 0.056(2) Uani 1 1 d .
H43 H 0.603 0.3437 0.6237 0.067 Uiso 1 1 calc R
C44 C 0.5987(7) 0.2001(6) 0.6003(7) 0.051(2) Uani 1 1 d .
O44 O 0.5914(5) 0.2030(4) 0.5068(5) 0.075(2) Uani 1 1 d .
C45 C 0.5984(7) 0.1098(6) 0.6615(7) 0.065(3) Uani 1 1 d .
H45 H 0.5926 0.0462 0.63 0.078 Uiso 1 1 calc R
C46 C 0.6065(6) 0.1184(6) 0.7618(7) 0.056(3) Uani 1 1 d .
H46 H 0.6074 0.06 0.7998 0.067 Uiso 1 1 calc R
C47 C 0.6256(7) 0.2102(7) 0.9250(6) 0.066(3) Uani 1 1 d D
H47A H 0.5808 0.2583 0.9446 0.08 Uiso 1 1 calc R
H47B H 0.6024 0.1438 0.9451 0.08 Uiso 1 1 calc R
C48 C 0.7328(8) 0.2362(8) 0.9800(8) 0.099(4) Uani 1 1 d D
H48A H 0.755 0.3022 0.9583 0.119 Uiso 1 1 calc R
H48B H 0.7327 0.2425 1.0525 0.119 Uiso 1 1 calc R
C49 C 0.8112(8) 0.1678(9) 0.9688(9) 0.128(5) Uani 1 1 d D
H49A H 0.8198 0.1674 0.8984 0.154 Uiso 1 1 calc R
H49B H 0.7878 0.0998 0.9842 0.154 Uiso 1 1 calc R
C50 C 0.9114(10) 0.1984(14) 1.0376(12) 0.217(9) Uani 1 1 d D
H50A H 0.9222 0.2714 1.0366 0.261 Uiso 1 1 calc R
H50B H 0.9057 0.1811 1.1068 0.261 Uiso 1 1 calc R
C51 C 1.0036(10) 0.1573(19) 1.0183(14) 0.324(16) Uani 1 1 d D
H51A H 1.0049 0.1701 0.947 0.388 Uiso 1 1 calc R
H51B H 0.9933 0.0847 1.0236 0.388 Uiso 1 1 calc R
C52 C 1.1078(10) 0.1878(17) 1.0778(15) 0.330(16) Uani 1 1 d D
H52A H 1.1259 0.2572 1.0655 0.495 Uiso 1 1 calc R
H52B H 1.1574 0.1463 1.0578 0.495 Uiso 1 1 calc R
H52C H 1.1091 0.1799 1.1496 0.495 Uiso 1 1 calc R
N61 N 0.3557(6) 0.2878(5) 0.2616(5) 0.066(2) Uani 1 1 d .
C62 C 0.3647(7) 0.1977(6) 0.2113(7) 0.062(3) Uani 1 1 d .
O62 O 0.3598(6) 0.1156(4) 0.2508(5) 0.087(2) Uani 1 1 d .
N63 N 0.3753(5) 0.2098(5) 0.1120(5) 0.060(2) Uani 1 1 d .
H63 H 0.3798 0.1554 0.0782 0.072 Uiso 1 1 calc R
C64 C 0.3796(7) 0.2973(7) 0.0598(7) 0.060(3) Uani 1 1 d .
O64 O 0.3878(5) 0.2954(4) -0.0313(5) 0.081(2) Uani 1 1 d .
C65 C 0.3742(7) 0.3864(6) 0.1209(7) 0.062(3) Uani 1 1 d .
H65 H 0.3783 0.4499 0.0926 0.075 Uiso 1 1 calc R
C66 C 0.3634(7) 0.3780(7) 0.2162(7) 0.068(3) Uani 1 1 d .
H66 H 0.361 0.4366 0.2543 0.081 Uiso 1 1 calc R
C67 C 0.3409(8) 0.2834(7) 0.3670(7) 0.085(3) Uani 1 1 d D
H67A H 0.3822 0.2314 0.4017 0.102 Uiso 1 1 calc R
H67B H 0.3683 0.3473 0.4019 0.102 Uiso 1 1 calc R
C68 C 0.2338(10) 0.2629(10) 0.3776(11) 0.180(9) Uani 1 1 d D
H68A H 0.2004 0.2238 0.3159 0.216 Uiso 1 1 calc R
H68B H 0.2389 0.2157 0.4331 0.216 Uiso 1 1 calc R
C69 C 0.1554(11) 0.3270(12) 0.3943(19) 0.316(18) Uani 1 1 d D
H69A H 0.1588 0.3827 0.3485 0.379 Uiso 1 1 calc R
H69B H 0.1806 0.3553 0.4634 0.379 Uiso 1 1 calc R
C70 C 0.0446(14) 0.299(2) 0.3856(18) 0.265(13) Uani 1 1 d D
H70A H 0.0068 0.3268 0.3227 0.318 Uiso 1 1 calc R
H70B H 0.0336 0.2261 0.3779 0.318 Uiso 1 1 calc R
C71 C -0.0026(13) 0.330(2) 0.4681(17) 0.37(2) Uani 1 1 d D
H71A H 0.017 0.4009 0.485 0.447 Uiso 1 1 calc R
H71B H 0.0231 0.2918 0.5286 0.447 Uiso 1 1 calc R
C72 C -0.1158(13) 0.3131(18) 0.439(2) 0.339(18) Uani 1 1 d D
H72A H -0.1346 0.2562 0.3917 0.508 Uiso 1 1 calc R
H72B H -0.1443 0.3721 0.4065 0.508 Uiso 1 1 calc R
H72C H -0.1434 0.3 0.4989 0.508 Uiso 1 1 calc R

loop_
_atom_site_aniso_label
_atom_site_aniso_U_11
_atom_site_aniso_U_22
_atom_site_aniso_U_33
_atom_site_aniso_U_23
_atom_site_aniso_U_13
_atom_site_aniso_U_12
N1 0.083(6) 0.022(4) 0.053(5) -0.004(3) 0.011(4) 0.009(3)
C2 0.052(6) 0.033(5) 0.050(6) 0.001(4) -0.010(5) 0.019(4)
O2 0.116(6) 0.043(4) 0.066(4) 0.007(3) 0.016(4) 0.022(4)
N3 0.072(5) 0.039(4) 0.030(4) -0.006(3) -0.002(4) 0.004(3)
C4 0.068(7) 0.036(5) 0.064(7) 0.016(5) 0.009(6) 0.003(4)
O4 0.129(6) 0.051(4) 0.036(4) -0.003(3) 0.019(4) 0.014(4)
C5 0.110(9) 0.048(6) 0.062(7) 0.003(5) 0.021(6) 0.027(5)
C6 0.072(7) 0.040(6) 0.076(7) -0.014(5) 0.016(6) 0.013(5)
C7 0.127(9) 0.059(6) 0.020(5) -0.017(4) 0.035(5) -0.003(6)
C8 0.038(6) 0.092(7) 0.080(7) -0.011(6) -0.001(5) -0.005(5)
C9 0.109(10) 0.088(7) 0.052(7) -0.018(5) 0.007(6) 0.005(6)
C10 0.066(8) 0.141(10) 0.084(9) -0.021(8) -0.010(7) 0.006(7)
C11 0.085(10) 0.245(16) 0.080(9) -0.026(10) 0.010(7) 0.036(10)
C12 0.058(9) 0.36(2) 0.109(11) -0.072(12) -0.020(8) 0.021(11)
N21 0.064(5) 0.044(4) 0.052(5) 0.020(4) 0.023(4) 0.008(4)
C22 0.073(7) 0.046(6) 0.046(6) 0.003(5) 0.014(5) 0.011(5)
O22 0.167(7) 0.034(4) 0.062(4) -0.009(3) 0.029(4) 0.019(4)
N23 0.074(6) 0.048(5) 0.051(5) -0.007(4) 0.011(4) 0.006(4)
C24 0.093(7) 0.028(5) 0.045(6) -0.001(5) 0.009(5) 0.003(5)
O24 0.132(6) 0.045(4) 0.057(4) 0.014(3) 0.034(4) 0.021(3)
C25 0.131(9) 0.036(5) 0.047(6) 0.002(5) 0.030(6) 0.017(5)
C26 0.086(8) 0.036(5) 0.078(8) 0.006(5) 0.022(6) -0.006(5)
C27 0.113(9) 0.036(5) 0.074(7) 0.014(5) 0.048(7) -0.005(5)
C28 0.186(16) 0.159(14) 0.100(11) 0.028(9) 0.103(11) 0.008(11)
C29 0.178(19) 0.210(19) 0.183(18) 0.024(14) 0.043(15) -0.054(15)
C30 0.068(13) 0.35(3) 0.40(3) 0.02(2) 0.117(19) -0.037(16)
C31 0.101(19) 0.52(5) 0.59(6) 0.28(4) 0.12(3) 0.03(2)
C32 0.100(17) 0.66(6) 0.72(6) 0.46(5) 0.14(3) 0.06(2)
N41 0.058(5) 0.042(4) 0.058(5) 0.019(4) 0.033(4) 0.013(4)
C42 0.070(7) 0.043(6) 0.053(6) 0.006(5) 0.019(5) 0.000(5)
O42 0.149(7) 0.041(4) 0.065(4) -0.007(3) 0.028(4) 0.013(4)
N43 0.101(6) 0.029(4) 0.039(4) 0.011(3) 0.011(4) 0.017(4)
C44 0.065(6) 0.030(5) 0.062(6) 0.004(5) 0.020(5) 0.004(4)
O44 0.128(6) 0.046(4) 0.054(4) 0.009(3) 0.021(4) 0.012(4)
C45 0.082(8) 0.040(5) 0.080(8) 0.004(5) 0.031(6) 0.001(5)
C46 0.068(7) 0.041(5) 0.068(7) -0.002(5) 0.025(6) 0.022(5)
C47 0.087(8) 0.060(6) 0.051(6) 0.008(5) 0.010(6) 0.015(5)
C48 0.105(10) 0.101(9) 0.088(9) 0.013(7) 0.014(8) 0.000(8)
C49 0.057(9) 0.184(14) 0.125(11) 0.023(10) -0.019(8) -0.004(9)
C50 0.157(18) 0.33(3) 0.154(17) -0.021(16) 0.014(15) 0.027(18)
C51 0.17(2) 0.62(5) 0.16(2) -0.11(2) -0.006(17) 0.03(3)
C52 0.074(12) 0.50(4) 0.34(3) -0.18(3) -0.111(15) -0.012(17)
N61 0.120(7) 0.041(5) 0.034(4) -0.010(4) 0.014(4) 0.006(4)
C62 0.095(8) 0.034(5) 0.050(6) -0.013(5) 0.003(6) 0.003(5)
O62 0.170(7) 0.029(4) 0.071(5) 0.003(3) 0.040(4) 0.027(4)
N63 0.091(6) 0.032(4) 0.058(5) -0.005(4) 0.016(5) 0.019(4)
C64 0.086(8) 0.043(6) 0.055(7) 0.001(5) 0.020(6) 0.009(5)
O64 0.135(6) 0.050(4) 0.063(5) -0.003(4) 0.033(4) 0.013(4)
C65 0.106(8) 0.026(5) 0.057(6) 0.001(5) 0.018(6) 0.017(5)
C66 0.086(8) 0.061(7) 0.055(7) -0.026(6) 0.014(6) 0.003(5)
C67 0.159(12) 0.045(6) 0.053(7) -0.005(5) 0.031(7) 0.001(6)
C68 0.24(2) 0.137(13) 0.191(16) -0.078(12) 0.157(15) -0.115(13)
C69 0.161(19) 0.166(18) 0.54(4) -0.19(2) -0.10(2) 0.060(15)
C70 0.18(2) 0.31(3) 0.32(3) -0.01(3) 0.12(2) -0.03(2)
C71 0.36(5) 0.28(3) 0.41(5) -0.03(3) -0.02(4) -0.10(4)
C72 0.102(16) 0.31(3) 0.58(5) 0.13(3) 0.03(2) -0.026(17)

loop_
_atom_type_symbol
_atom_type_description
_atom_type_scat_dispersion_real
_atom_type_scat_dispersion_imag
_atom_type_scat_source
C C 0.0033 0.0016 'International Tables Vol C Tables 4.2.6.8 and 6.1.1.4'
H H 0 0 'International Tables Vol C Tables 4.2.6.8 and 6.1.1.4'
N N 0.0061 0.0033 'International Tables Vol C Tables 4.2.6.8 and 6.1.1.4'
O O 0.0106 0.006 'International Tables Vol C Tables 4.2.6.8 and 6.1.1.4'

loop_
_geom_angle_atom_site_label_1
_geom_angle_atom_site_label_2
_geom_angle_atom_site_label_3
_geom_angle
C6 N1 C2 119.9(7)
C6 N1 C7 118.6(7)
C2 N1 C7 121.1(7)
O2 C2 N1 122.7(8)
O2 C2 N3 124.4(8)
N1 C2 N3 112.8(7)
C4 N3 C2 130.9(7)
O4 C4 N3 121.5(8)
O4 C4 C5 127.0(8)
N3 C4 C5 111.5(9)
C6 C5 C4 120.4(9)
C5 C6 N1 124.4(9)
C8 C7 N1 115.1(6)
C7 C8 C9 116.9(7)
C8 C9 C10 117.5(7)
C11 C10 C9 119.5(8)
C12 C11 C10 117.3(8)
C26 N21 C22 120.9(8)
C26 N21 C27 120.2(7)
C22 N21 C27 118.9(7)
O22 C22 N23 123.3(9)
O22 C22 N21 122.6(8)
N23 C22 N21 114.0(8)
C22 N23 C24 128.0(8)
O24 C24 N23 119.8(8)
O24 C24 C25 127.8(8)
N23 C24 C25 112.2(8)
C26 C25 C24 122.9(9)
C25 C26 N21 121.1(9)
N21 C27 C28 113.7(8)
C29 C28 C27 123.5(10)
C28 C29 C30 115.0(12)
C31 C30 C29 113.0(13)
C30 C31 C32 113.3(17)
C46 N41 C42 121.9(8)
C46 N41 C47 117.5(7)
C42 N41 C47 120.5(8)
O42 C42 N43 123.2(8)
O42 C42 N41 121.9(9)
N43 C42 N41 114.9(8)
C42 N43 C44 127.5(7)
O44 C44 N43 119.9(8)
O44 C44 C45 126.8(8)
N43 C44 C45 113.3(8)
C46 C45 C44 120.0(9)
C45 C46 N41 122.4(9)
C48 C47 N41 112.9(8)
C49 C48 C47 117.8(9)
C48 C49 C50 110.9(10)
C51 C50 C49 118.3(11)
C50 C51 C52 122.6(14)
C66 N61 C62 121.6(8)
C66 N61 C67 120.2(8)
C62 N61 C67 118.1(8)
O62 C62 N63 123.5(8)
O62 C62 N61 123.0(9)
N63 C62 N61 113.5(8)
C64 N63 C62 128.3(8)
O64 C64 N63 120.4(8)
O64 C64 C65 126.1(9)
N63 C64 C65 113.4(8)
C66 C65 C64 120.2(9)
C65 C66 N61 122.9(9)
C68 C67 N61 115.5(9)
C69 C68 C67 132.8(12)
C68 C69 C70 127.4(16)
C71 C70 C69 117.9(17)
C70 C71 C72 110.6(17)

loop_
_geom_bond_atom_site_label_1
_geom_bond_atom_site_label_2
_geom_bond_distance
N1 C6 1.391(10)
N1 C2 1.401(9)
N1 C7 1.474(9)
C2 O2 1.206(8)
C2 N3 1.405(9)
N3 C4 1.380(9)
C4 O4 1.216(9)
C4 C5 1.454(11)
C5 C6 1.340(11)
C7 C8 1.458(11)
C8 C9 1.458(11)
C9 C10 1.460(13)
C10 C11 1.460(13)
C11 C12 1.452(14)
N21 C26 1.399(10)
N21 C22 1.402(10)
N21 C27 1.448(9)
C22 O22 1.206(9)
C22 N23 1.370(9)
N23 C24 1.393(9)
C24 O24 1.218(9)
C24 C25 1.435(11)
C25 C26 1.302(10)
C27 C28 1.455(16)
C28 C29 1.449(19)
C29 C30 1.46(2)
C30 C31 1.44(3)
C31 C32 1.45(3)
N41 C46 1.366(9)
N41 C42 1.375(9)
N41 C47 1.484(9)
C42 O42 1.234(9)
C42 N43 1.360(10)
N43 C44 1.383(9)
C44 O44 1.231(9)
C44 C45 1.459(11)
C45 C46 1.321(10)
C47 C48 1.453(14)
C48 C49 1.452(16)
C49 C50 1.458(19)
C50 C51 1.43(2)
C51 C52 1.45(2)
N61 C66 1.356(11)
N61 C62 1.390(9)
N61 C67 1.460(10)
C62 O62 1.220(9)
C62 N63 1.371(10)
N63 C64 1.365(10)
C64 O64 1.241(9)
C64 C65 1.443(11)
C65 C66 1.314(11)
C67 C68 1.447(17)
C68 C69 1.43(2)
C69 C70 1.45(3)
C70 C71 1.44(3)
C71 C72 1.45(3)

loop_
_geom_hbond_atom_site_label_D
_geom_hbond_atom_site_label_H
_geom_hbond_atom_site_label_A
_geom_hbond_distance_DH
_geom_hbond_distance_HA
_geom_hbond_distance_DA
_geom_hbond_angle_DHA
_geom_hbond_site_symmetry_A
N3 H3 O64 0.86 2.06 2.918(9) 173 1_556
N23 H23 O44 0.86 2.04 2.900(9) 174.1 2_666
N43 H43 O24 0.86 1.99 2.843(9) 172.9 2_666
N63 H63 O4 0.86 1.97 2.833(9) 176.2 1_554

loop_
_geom_torsion_atom_site_label_1
_geom_torsion_atom_site_label_2
_geom_torsion_atom_site_label_3
_geom_torsion_atom_site_label_4
_geom_torsion
C6 N1 C2 O2 178.0(8)
C7 N1 C2 O2 -9.7(12)
C6 N1 C2 N3 -1.9(10)
C7 N1 C2 N3 170.4(7)
O2 C2 N3 C4 179.1(9)
N1 C2 N3 C4 -1.0(12)
C2 N3 C4 O4 -176.0(9)
C2 N3 C4 C5 3.8(12)
O4 C4 C5 C6 176.0(10)
N3 C4 C5 C6 -3.8(12)
C4 C5 C6 N1 1.4(14)
C2 N1 C6 C5 1.7(13)
C7 N1 C6 C5 -170.8(9)
C6 N1 C7 C8 86.8(10)
C2 N1 C7 C8 -85.6(9)
N1 C7 C8 C9 -168.7(8)
C7 C8 C9 C10 -177.1(9)
C8 C9 C10 C11 -178.8(11)
C9 C10 C11 C12 -179.9(12)
C26 N21 C22 O22 -177.4(8)
C27 N21 C22 O22 1.0(13)
C26 N21 C22 N23 5.6(11)
C27 N21 C22 N23 -176.0(7)
O22 C22 N23 C24 -174.2(9)
N21 C22 N23 C24 2.8(12)
C22 N23 C24 O24 176.4(9)
C22 N23 C24 C25 -8.8(12)
O24 C24 C25 C26 -178.7(10)
N23 C24 C25 C26 7.1(14)
C24 C25 C26 N21 0.3(15)
C22 N21 C26 C25 -7.2(13)
C27 N21 C26 C25 174.4(9)
C26 N21 C27 C28 -91.8(10)
C22 N21 C27 C28 89.8(10)
N21 C27 C28 C29 54.5(16)
C27 C28 C29 C30 179.5(15)
C28 C29 C30 C31 165(2)
C29 C30 C31 C32 -177.0(19)
C46 N41 C42 O42 179.3(8)
C47 N41 C42 O42 -2.0(13)
C46 N41 C42 N43 -0.8(11)
C47 N41 C42 N43 177.9(7)
O42 C42 N43 C44 179.4(8)
N41 C42 N43 C44 -0.4(12)
C42 N43 C44 O44 179.7(9)
C42 N43 C44 C45 1.8(12)
O44 C44 C45 C46 -179.7(9)
N43 C44 C45 C46 -2.0(12)
C44 C45 C46 N41 1.1(13)
C42 N41 C46 C45 0.4(12)
C47 N41 C46 C45 -178.3(8)
C46 N41 C47 C48 101.5(9)
C42 N41 C47 C48 -77.2(10)
N41 C47 C48 C49 -64.3(13)
C47 C48 C49 C50 -173.5(12)
C48 C49 C50 C51 -163(2)
C49 C50 C51 C52 176(2)
C66 N61 C62 O62 178.8(10)
C67 N61 C62 O62 0.8(13)
C66 N61 C62 N63 -3.8(12)
C67 N61 C62 N63 178.2(8)
O62 C62 N63 C64 178.6(9)
N61 C62 N63 C64 1.2(13)
C62 N63 C64 O64 -178.8(9)
C62 N63 C64 C65 1.4(13)
O64 C64 C65 C66 178.6(10)
N63 C64 C65 C66 -1.7(13)
C64 C65 C66 N61 -0.8(15)
C62 N61 C66 C65 3.7(15)
C67 N61 C66 C65 -178.3(9)
C66 N61 C67 C68 97.1(11)
C62 N61 C67 C68 -84.9(11)
N61 C67 C68 C69 -97(2)
C67 C68 C69 C70 168(2)
C68 C69 C70 C71 132(3)
C69 C70 C71 C72 169(2)
